data_2217569
loop_
_publ_author_name
'Naotake Nakamura'
'Daisuke Ishizu'

_publ_section_title
;
 1,16-Diiodohexadecane
;
_journal_coeditor_code IS2269
_journal_issue 2
_journal_name_full 'Acta Crystallographica Section E'
_journal_page_first o418
_journal_page_last o418
_journal_paper_doi 10.1107/S160053680800041X
_journal_volume 64
_journal_year 2008
_chemical_formula_moiety 'C16 H32 I2'
_chemical_formula_sum 'C16 H32 I2'
_chemical_formula_weight 478.22
_space_group_IT_number 14
_symmetry_cell_setting monoclinic
_symmetry_space_group_name_Hall '-P 2ybc'
_symmetry_space_group_name_H-M 'P 1 21/c 1'
_audit_creation_method 'WinGX routine CIF_UPDATE'
_cell_angle_alpha 90
_cell_angle_beta 96.872(12)
_cell_angle_gamma 90
_cell_formula_units_Z 2
_cell_length_a 22.0407(11)
_cell_length_b 7.4596(13)
_cell_length_c 5.7981(18)
_cell_measurement_reflns_used 23
_cell_measurement_temperature 296(2)
_cell_measurement_theta_max 16.58
_cell_measurement_theta_min 9.75
_cell_volume 946.4(3)
_computing_cell_refinement
;
MSC/AFC Diffractometer Control Software (Molecular Structure Corporation,
1992)
;
_computing_data_collection
;
MSC/AFC Diffractometer Control Software
(Molecular Structure Corporation, 1992)
;
_computing_data_reduction 'CrystalStructure (Molecular Structure Corporation & Rigaku, 2001)'
_computing_molecular_graphics 'RTEP-3 for Windows (Farrugia, 1997)'
_computing_publication_material 'WinGX (Farrugia, 1999)'
_computing_structure_refinement 'SHELXL97 (Sheldrick, 2008)'
_computing_structure_solution 'SIR92 (Altomare <i>et al.</i>,  1994)'
_diffrn_measured_fraction_theta_full 0.989
_diffrn_measured_fraction_theta_max 0.989
_diffrn_measurement_device_type 'Rigaku AFC-5R'
_diffrn_measurement_method \w-2\q
_diffrn_radiation_type CuK\a
_diffrn_radiation_wavelength 1.54178
_diffrn_reflns_av_R_equivalents 0.0444
_diffrn_reflns_limit_h_max 26
_diffrn_reflns_limit_h_min -26
_diffrn_reflns_limit_k_max 1
_diffrn_reflns_limit_k_min -9
_diffrn_reflns_limit_l_max 6
_diffrn_reflns_limit_l_min -1
_diffrn_reflns_number 2681
_diffrn_reflns_theta_full 70.12
_diffrn_reflns_theta_max 70.12
_diffrn_reflns_theta_min 4.04
_diffrn_standards_decay_% 7.53
_diffrn_standards_interval_count 150
_diffrn_standards_number 1
_exptl_absorpt_coefficient_mu 25.961
_exptl_absorpt_correction_T_max 0.3356
_exptl_absorpt_correction_T_min 0.0219
_exptl_absorpt_correction_type gaussian
_exptl_absorpt_process_details '(Coppens <i>et al.</i>,  1965)'
_exptl_crystal_colour colorless
_exptl_crystal_density_diffrn 1.678
_exptl_crystal_density_method 'not measured'
_exptl_crystal_description plate
_exptl_crystal_F_000 468
_exptl_crystal_size_max 0.55
_exptl_crystal_size_mid 0.50
_exptl_crystal_size_min 0.05
_refine_diff_density_max 0.735
_refine_diff_density_min -2.401
_refine_ls_extinction_coef 0.0096(7)
_refine_ls_extinction_expression Fc^*^=kFc[1+0.001xFc^2^\l^3^/sin(2\q)]^-1/4^
_refine_ls_extinction_method SHELXL
_refine_ls_goodness_of_fit_ref 1.13
_refine_ls_hydrogen_treatment constr
_refine_ls_matrix_type full
_refine_ls_number_parameters 83
_refine_ls_number_reflns 1781
_refine_ls_number_restraints 0
_refine_ls_restrained_S_all 1.13
_refine_ls_R_factor_gt 0.0433
_refine_ls_shift/su_max_lt 0.001
_refine_ls_structure_factor_coef Fsqd
_refine_ls_weighting_details 'calc w=1/[\s^2^(Fo^2^)+(0.07P)^2^+3.339P] where P=(Fo^2^+2Fc^2^)/3'
_refine_ls_weighting_scheme calc
_refine_ls_wR_factor_ref 0.1371
_reflns_number_gt 1560
_reflns_number_total 1781
_reflns_threshold_expression >2sigma(I)
_cod_data_source_file is2269.cif
_cod_data_source_block I
_cod_depositor_comments
;
The following automatic conversions were performed:
'_symmetry_cell_setting' value 'Monoclinic' changed to 'monoclinic'
according to '/home/saulius/struct/CIF-dictionaries/cif_core.dic'
dictionary named 'cif_core.dic' version 2.4.1 from
2010-06-29.

'_exptl_absorpt_correction_type' value 'Gaussian' changed to
'gaussian' according to
'/home/saulius/struct/CIF-dictionaries/cif_core.dic' dictionary named
'cif_core.dic' version 2.4.1 from 2010-06-29.

Automatic conversion script
Id: cif_fix_enum 1527 2010-12-29 10:47:43Z saulius 

The following automatic conversions were performed:

'_symmetry_cell_setting' value 'Monoclinic' changed to 'monoclinic'
according to /home/saulius/struct/CIF-dictionaries/cif_core.dic
dictionary named 'cif_core.dic' version 2.4.1 from
2010-06-29.

'_exptl_absorpt_correction_type' value 'Gaussian'
changed to 'gaussian' according to
/home/saulius/struct/CIF-dictionaries/cif_core.dic dictionary named
'cif_core.dic' version 2.4.1 from 2010-06-29.

Automatic conversion script
Id: cif_fix_values 1715 2011-07-08 13:25:40Z adriana 
;
_cod_original_cell_volume 946.5(3)
_cod_original_sg_symbol_H-M 'P 21/c'
_cod_database_code 2217569
_cod_database_fobs_code 2217569

loop_
_symmetry_equiv_pos_as_xyz
'x, y, z'
'-x, y+1/2, -z+1/2'
'-x, -y, -z'
'x, -y-1/2, z-1/2'

loop_
_atom_site_type_symbol
_atom_site_label
_atom_site_fract_x
_atom_site_fract_y
_atom_site_fract_z
_atom_site_U_iso_or_equiv
_atom_site_adp_type
_atom_site_calc_flag
_atom_site_refinement_flags
_atom_site_occupancy
I I1 0.063509(19) 0.44809(7) -0.24363(7) 0.0532(3) Uani d . 1
C C1 0.1149(3) 0.5458(9) 0.0698(13) 0.0473(16) Uani d . 1
H H1A 0.1174 0.6754 0.0628 0.057 Uiso calc R 1
H H1B 0.0937 0.5146 0.2015 0.057 Uiso calc R 1
C C2 0.1785(3) 0.4687(9) 0.1054(12) 0.0428(14) Uani d . 1
H H2A 0.1995 0.4979 -0.0274 0.051 Uiso calc R 1
H H2B 0.176 0.3392 0.116 0.051 Uiso calc R 1
C C3 0.2148(3) 0.5417(10) 0.3254(13) 0.0480(16) Uani d . 1
H H3A 0.193 0.5156 0.4571 0.058 Uiso calc R 1
H H3B 0.2179 0.671 0.3126 0.058 Uiso calc R 1
C C4 0.2789(3) 0.4625(10) 0.3699(14) 0.0475(16) Uani d . 1
H H4A 0.2758 0.3335 0.3867 0.057 Uiso calc R 1
H H4B 0.3004 0.4859 0.2366 0.057 Uiso calc R 1
C C5 0.3156(3) 0.5386(10) 0.5854(14) 0.0492(17) Uani d . 1
H H5A 0.294 0.5148 0.7185 0.059 Uiso calc R 1
H H5B 0.3183 0.6676 0.5687 0.059 Uiso calc R 1
C C6 0.3800(3) 0.4614(10) 0.6324(14) 0.0509(17) Uani d . 1
H H6A 0.3772 0.3325 0.6506 0.061 Uiso calc R 1
H H6B 0.4014 0.484 0.4985 0.061 Uiso calc R 1
C C7 0.4170(3) 0.5383(10) 0.8458(14) 0.0497(17) Uani d . 1
H H7A 0.3957 0.5156 0.9797 0.06 Uiso calc R 1
H H7B 0.4199 0.6672 0.8276 0.06 Uiso calc R 1
C C8 0.4813(3) 0.4614(10) 0.8924(14) 0.0505(17) Uani d . 1
H H8A 0.5027 0.4843 0.7585 0.061 Uiso calc R 1
H H8B 0.4785 0.3325 0.9103 0.061 Uiso calc R 1

loop_
_atom_site_aniso_label
_atom_site_aniso_U_11
_atom_site_aniso_U_22
_atom_site_aniso_U_33
_atom_site_aniso_U_12
_atom_site_aniso_U_13
_atom_site_aniso_U_23
I1 0.0459(4) 0.0673(4) 0.0437(4) -0.00104(19) -0.0057(2) -0.00042(19)
C1 0.036(3) 0.055(4) 0.049(4) 0.003(3) -0.004(3) -0.010(3)
C2 0.036(3) 0.053(4) 0.037(3) 0.005(3) -0.003(3) -0.004(3)
C3 0.038(3) 0.057(4) 0.046(4) 0.001(3) -0.006(3) -0.006(3)
C4 0.035(3) 0.057(4) 0.049(4) 0.002(3) -0.002(3) 0.002(3)
C5 0.036(3) 0.063(4) 0.047(4) 0.004(3) -0.002(3) 0.000(3)
C6 0.037(3) 0.061(4) 0.052(4) 0.000(3) -0.005(3) -0.003(3)
C7 0.035(3) 0.064(4) 0.048(4) 0.001(3) -0.003(3) -0.002(3)
C8 0.037(3) 0.061(4) 0.051(4) 0.003(3) -0.006(3) -0.002(3)

loop_
_atom_type_symbol
_atom_type_description
_atom_type_scat_dispersion_real
_atom_type_scat_dispersion_imag
_atom_type_scat_source
C C 0.0181 0.0091 'International Tables Vol C Tables 4.2.6.8 and 6.1.1.4'
H H 0 0 'International Tables Vol C Tables 4.2.6.8 and 6.1.1.4'
I I -0.3257 6.8362 'International Tables Vol C Tables 4.2.6.8 and 6.1.1.4'

loop_
_geom_angle_atom_site_label_1
_geom_angle_atom_site_label_2
_geom_angle_atom_site_label_3
_geom_angle_site_symmetry_1
_geom_angle_site_symmetry_3
_geom_angle
_geom_angle_publ_flag
C2 C1 I1 . . 112.0(4) no
C2 C1 H1A . . 109.2 no
I1 C1 H1A . . 109.2 no
C2 C1 H1B . . 109.2 no
I1 C1 H1B . . 109.2 no
H1A C1 H1B . . 107.9 no
C1 C2 C3 . . 111.5(6) no
C1 C2 H2A . . 109.3 no
C3 C2 H2A . . 109.3 no
C1 C2 H2B . . 109.3 no
C3 C2 H2B . . 109.3 no
H2A C2 H2B . . 108 no
C2 C3 C4 . . 112.8(6) no
C2 C3 H3A . . 109 no
C4 C3 H3A . . 109 no
C2 C3 H3B . . 109 no
C4 C3 H3B . . 109 no
H3A C3 H3B . . 107.8 no
C5 C4 C3 . . 112.7(6) no
C5 C4 H4A . . 109 no
C3 C4 H4A . . 109 no
C5 C4 H4B . . 109 no
C3 C4 H4B . . 109 no
H4A C4 H4B . . 107.8 no
C4 C5 C6 . . 113.5(6) no
C4 C5 H5A . . 108.9 no
C6 C5 H5A . . 108.9 no
C4 C5 H5B . . 108.9 no
C6 C5 H5B . . 108.9 no
H5A C5 H5B . . 107.7 no
C7 C6 C5 . . 113.7(6) no
C7 C6 H6A . . 108.8 no
C5 C6 H6A . . 108.8 no
C7 C6 H6B . . 108.8 no
C5 C6 H6B . . 108.8 no
H6A C6 H6B . . 107.7 no
C6 C7 C8 . . 113.7(6) no
C6 C7 H7A . . 108.8 no
C8 C7 H7A . . 108.8 no
C6 C7 H7B . . 108.8 no
C8 C7 H7B . . 108.8 no
H7A C7 H7B . . 107.7 no
C7 C8 C8 . 3_667 113.8(8) no
C7 C8 H8A . . 108.8 no
C8 C8 H8A 3_667 . 108.8 no
C7 C8 H8B . . 108.8 no
C8 C8 H8B 3_667 . 108.8 no
H8A C8 H8B . . 107.7 no

loop_
_geom_bond_atom_site_label_1
_geom_bond_atom_site_label_2
_geom_bond_site_symmetry_2
_geom_bond_distance
_geom_bond_publ_flag
I1 C1 . 2.150(7) n
C1 C2 . 1.506(9) n
C1 H1A . 0.97 no
C1 H1B . 0.97 no
C2 C3 . 1.523(9) n
C2 H2A . 0.97 no
C2 H2B . 0.97 no
C3 C4 . 1.524(9) n
C3 H3A . 0.97 no
C3 H3B . 0.97 no
C4 C5 . 1.515(10) n
C4 H4A . 0.97 no
C4 H4B . 0.97 no
C5 C6 . 1.527(9) n
C5 H5A . 0.97 no
C5 H5B . 0.97 no
C6 C7 . 1.512(10) n
C6 H6A . 0.97 no
C6 H6B . 0.97 no
C7 C8 . 1.522(10) n
C7 H7A . 0.97 no
C7 H7B . 0.97 no
C8 C8 3_667 1.523(15) n
C8 H8A . 0.97 no
C8 H8B . 0.97 no

loop_
_geom_contact_atom_site_label_1
_geom_contact_atom_site_label_2
_geom_contact_distance
_geom_contact_site_symmetry_2
_geom_contact_publ_flag
I1 I1 3.9095(14) 3_564 n

loop_
_geom_torsion_atom_site_label_1
_geom_torsion_atom_site_label_2
_geom_torsion_atom_site_label_3
_geom_torsion_atom_site_label_4
_geom_torsion_site_symmetry_4
_geom_torsion
_geom_torsion_publ_flag
I1 C1 C2 C3 . 178.9(5) n
C1 C2 C3 C4 . 178.5(6) n
C2 C3 C4 C5 . 178.6(6) n
C3 C4 C5 C6 . -179.7(7) n
C4 C5 C6 C7 . 179.4(7) n
C5 C6 C7 C8 . -180.0(7) n
C6 C7 C8 C8 3_667 -179.9(8) n
